data_1572155
loop_
_publ_author_name
'Hu, Xueqing'
'Zhao, Yunxu'
'He, Tong'
'Niu, Caoyue'
'Liu, Feipeng'
'Jia, Wei'
'Mu, Yi'
'Li, Xingwei'
'Rong, Zi-Qiang'

_publ_section_title
;
 Access to distal biaxial atropisomers by iridium catalyzed asymmetric C-H
 alkylation.
;
_journal_issue 33
_journal_name_full 'Chemical science'
_journal_page_first 13541
_journal_page_last 13549
_journal_paper_doi 10.1039/d4sc01837k
_journal_volume 15
_journal_year 2024
_chemical_absolute_configuration ad
_chemical_formula_moiety 'C41 H33 N3 O4, C4 H8 O2'
_chemical_formula_sum 'C45 H41 N3 O6'
_chemical_formula_weight 719.81
_space_group_crystal_system orthorhombic
_space_group_IT_number 19
_space_group_name_Hall 'P 2ac 2ab'
_space_group_name_H-M_alt 'P 21 21 21'
_atom_sites_solution_hydrogens mixed
_atom_sites_solution_primary dual
_audit_creation_date 2023-11-22
_audit_creation_method
;
Olex2 1.5
(compiled 2023.08.24 svn.re1ec1418 for OlexSys, GUI svn.r6817)
;
_audit_update_record
;
2023-11-22 deposited with the CCDC.	2024-07-22 downloaded from the CCDC.
;
_cell_angle_alpha 90
_cell_angle_beta 90
_cell_angle_gamma 90
_cell_formula_units_Z 4
_cell_length_a 10.0009(5)
_cell_length_b 11.0174(6)
_cell_length_c 34.0362(18)
_cell_measurement_reflns_used 9408
_cell_measurement_temperature 193.00
_cell_measurement_theta_max 68.040
_cell_measurement_theta_min 4.609
_cell_volume 3750.2(3)
_computing_cell_refinement 'SAINT V8.40B (?, 2016)'
_computing_data_reduction 'SAINT V8.40B (?, 2016)'
_computing_molecular_graphics 'Olex2 1.5 (Dolomanov et al., 2009)'
_computing_publication_material 'Olex2 1.5 (Dolomanov et al., 2009)'
_computing_structure_refinement 'SHELXL 2018/3 (Sheldrick, 2015)'
_computing_structure_solution 'SHELXT 2018/2 (Sheldrick, 2018)'
_diffrn_ambient_temperature 193.00
_diffrn_measured_fraction_theta_full 0.992
_diffrn_measured_fraction_theta_max 0.991
_diffrn_measurement_device_type 'Bruker D8 VENTURE'
_diffrn_measurement_method '\f and \w scans'
_diffrn_radiation_type CuK\a
_diffrn_radiation_wavelength 1.54178
_diffrn_reflns_av_R_equivalents 0.0454
_diffrn_reflns_av_unetI/netI 0.0275
_diffrn_reflns_Laue_measured_fraction_full 0.992
_diffrn_reflns_Laue_measured_fraction_max 0.991
_diffrn_reflns_limit_h_max 11
_diffrn_reflns_limit_h_min -12
_diffrn_reflns_limit_k_max 13
_diffrn_reflns_limit_k_min -13
_diffrn_reflns_limit_l_max 41
_diffrn_reflns_limit_l_min -40
_diffrn_reflns_number 59003
_diffrn_reflns_point_group_measured_fraction_full 0.994
_diffrn_reflns_point_group_measured_fraction_max 0.992
_diffrn_reflns_theta_full 67.679
_diffrn_reflns_theta_max 68.429
_diffrn_reflns_theta_min 4.218
_diffrn_source_current 1.1
_diffrn_source_power 0.05500000000000001
_diffrn_source_voltage 50.0
_diffrn_standards_number 0
_exptl_absorpt_coefficient_mu 0.684
_exptl_absorpt_correction_T_max 0.3201
_exptl_absorpt_correction_T_min 0.1845
_exptl_absorpt_correction_type multi-scan
_exptl_absorpt_process_details
;
SADABS-2016/2 (Bruker,2016/2) was used for absorption correction.
wR2(int) was 0.1736 before and 0.1032 after correction.
The Ratio of minimum to maximum transmission is 0.5764.
The \l/2 correction factor is Not present.
;
_exptl_crystal_density_diffrn 1.275
_exptl_crystal_description block
_exptl_crystal_F_000 1520
_exptl_crystal_size_max 0.13
_exptl_crystal_size_mid 0.12
_exptl_crystal_size_min 0.1
_refine_diff_density_max 0.727
_refine_diff_density_min -0.433
_refine_diff_density_rms 0.071
_refine_ls_abs_structure_details
;
 Flack x determined using 2754 quotients [(I+)-(I-)]/[(I+)+(I-)]
 (Parsons, Flack and Wagner, Acta Cryst. B69 (2013) 249-259).
;
_refine_ls_abs_structure_Flack 0.00(7)
_refine_ls_extinction_coef 0.0027(6)
_refine_ls_extinction_expression Fc^*^=kFc[1+0.001xFc^2^\l^3^/sin(2\q)]^-1/4^
_refine_ls_extinction_method 'SHELXL-2018/3 (Sheldrick 2018)'
_refine_ls_goodness_of_fit_ref 1.086
_refine_ls_hydrogen_treatment constr
_refine_ls_matrix_type full
_refine_ls_number_parameters 602
_refine_ls_number_reflns 6840
_refine_ls_number_restraints 285
_refine_ls_restrained_S_all 1.167
_refine_ls_R_factor_all 0.0575
_refine_ls_R_factor_gt 0.0557
_refine_ls_shift/su_max 0.001
_refine_ls_shift/su_mean 0.000
_refine_ls_structure_factor_coef Fsqd
_refine_ls_weighting_details 'w=1/[\s^2^(Fo^2^)+(0.1213P)^2^+0.4082P] where P=(Fo^2^+2Fc^2^)/3'
_refine_ls_weighting_scheme calc
_refine_ls_wR_factor_gt 0.1536
_refine_ls_wR_factor_ref 0.1570
_reflns_Friedel_coverage 0.769
_reflns_Friedel_fraction_full 0.996
_reflns_Friedel_fraction_max 0.993
_reflns_number_gt 6538
_reflns_number_total 6840
_reflns_threshold_expression 'I > 2\s(I)'
_cod_data_source_file d4sc01837k2.cif
_cod_data_source_block cu_20231118_ys_rzq_zyx1_138_1_
_cod_depositor_comments
;
The following automatic conversions were performed:

data item '_chemical_absolute_configuration' value 'AD' was changed
to 'ad' in accordance with the
/home/data/users/saulius/crontab/automatic-downloads/rss-feeds/RSC/lib/dictionaries/cif_core.dic
dictionary named 'cif_core.dic' version 2.4.2 last updated on
2011-04-26.

Automatic conversion script
Id: cif_fix_values 8170 2020-07-09 18:12:32Z antanas 

 Adding full bibliography for 1572152--1572155.cif.
;
_cod_database_code 1572155
_shelx_shelxl_version_number 2018/3
_shelx_space_group_comment
;
The symmetry employed for this shelxl refinement is uniquely defined
by the following loop, which should always be used as a source of
symmetry information in preference to the above space-group names.
They are only intended as comments.
;
_shelx_estimated_absorpt_t_max 0.935
_shelx_estimated_absorpt_t_min 0.916
_olex2_refinement_description
;
1. Fixed Uiso
 At 1.2 times of:
  All C(H,H) groups, H2 of C2, H5 of C5, H6 of C6, H1 of C1, H4 of C4, H17 of
  C17, H37 of C37, H26 of C26, H25 of C25, H12 of C12, H34 of C34, H38 of C38,
  H39 of C39, H40 of C40, H15 of C15, H18 of C18, H14 of C14, H24 of C24, H7 of
  C7, H20 of C20, H13 of C13, H22 of C22, H41 of C41
 At 1.5 times of:
  All C(H,H,H) groups, H42A of C42B, All C(H,H,H,H,H) groups
2. Restrained distances
 O6A-C43A
 1.32 with sigma of 0.02
 C44B-C45B
 1.5 with sigma of 0.02
 C42A-C43A
 1.49 with sigma of 0.02
 C42B-C43B
 1.49 with sigma of 0.02
 O5A-C43A
 1.22 with sigma of 0.02
 O6A-C44A
 1.46 with sigma of 0.02
 C44A-C45A
 1.5 with sigma of 0.02
 O6-C43
 1.32 with sigma of 0.02
 O6-C44
 1.46 with sigma of 0.02
 O5-C43
 1.22 with sigma of 0.02
 C42-C43
 1.49 with sigma of 0.02
 C44-C45
 1.5 with sigma of 0.02
 O6B-C43B
 1.32 with sigma of 0.02
 O6B-C44B
 1.46 with sigma of 0.02
 O5B-C43B
 1.22 with sigma of 0.02
 O6B-C42B
 2.35 with sigma of 0.04
 O6B-C45B
 2.38 with sigma of 0.04
 O6A-C42A
 2.35 with sigma of 0.04
 O5B-C42B
 2.4 with sigma of 0.04
 O6A-O5A
 2.24 with sigma of 0.04
 O5A-C42A
 2.4 with sigma of 0.04
 O6A-C45A
 2.38 with sigma of 0.04
 O6-O5
 2.24 with sigma of 0.04
 O6-C42
 2.35 with sigma of 0.04
 O6-C45
 2.38 with sigma of 0.04
 O5-C42
 2.4 with sigma of 0.04
 O6B-O5B
 2.24 with sigma of 0.04
 C42B-C43B \\sim C44B-C45B
 with sigma of 0.02
 C42A-C43A \\sim C44A-C45A
 with sigma of 0.02
 C42-C43 \\sim C44-C45
 with sigma of 0.02
3. Restrained planarity
 O5B, O6B, C42B, C43B, C44B, C45B
 with sigma of 0.1
 O5A, O6A, C42A, C43A, C44A, C45A
 with sigma of 0.1
 O5, O6, C42, C43, C44, C45
 with sigma of 0.1
4. Uiso/Uaniso restraints and constraints
O5 \\sim O5A \\sim O5B \\sim O6 \\sim O6A \\sim O6B \\sim C42 \\sim C42A \\sim
C42B \\sim C43 \\sim C43B \\sim C44 \\sim C44B \\sim C45 \\sim C45A \\sim C45B:
within 2A with sigma of 0.01 and sigma for terminal atoms of 0.02 within 2A
Uanis(C43) \\sim Ueq: with sigma of 0.01 and sigma for terminal atoms of 0.02
5. Others
 Fixed Sof: C42B(0.25) H42A(0.25) O5(0.4) O5A(0.35) O5B(0.25) O6(0.4)
 O6A(0.35) O6B(0.25) C42(0.4) H42D(0.4) H42E(0.4) H42F(0.4) C42A(0.35)
 H42G(0.35) H42H(0.35) H42I(0.35) H42B(0.25) H42C(0.25) C43(0.4) C43A(0.35)
 C43B(0.25) C44(0.4) H44C(0.4) H44D(0.4) C44A(0.35) H44E(0.35) H44F(0.35)
 C44B(0.25) H44A(0.25) H44B(0.25) C45(0.4) H45D(0.4) H45E(0.4) H45F(0.4)
 C45A(0.35) H45G(0.35) H45H(0.35) H45I(0.35) C45B(0.25) H45A(0.25) H45B(0.25)
 H45C(0.25)
6.a Everything fixed:
 H42A, H42B, H42C, H45A, H45B, H45C
6.b Ternary CH refined with riding coordinates:
 C20(H20), C22(H22), C24(H24), C25(H25), C26(H26)
6.c Secondary CH2 refined with riding coordinates:
 C21(H21A,H21B), C23(H23A,H23B), C44(H44C,H44D), C44A(H44E,H44F), C44B(H44A,
 H44B)
6.d Aromatic/amide H refined with riding coordinates:
 C1(H1), C2(H2), C4(H4), C5(H5), C6(H6), C7(H7), C12(H12), C13(H13), C14(H14),
 C15(H15), C17(H17), C18(H18), C34(H34), C37(H37), C38(H38), C39(H39), C40(H40),
  C41(H41)
6.e Idealised Me refined as rotating group:
 C30(H30A,H30B,H30C), C33(H33A,H33B,H33C), C42(H42D,H42E,H42F), C42A(H42G,H42H,
 H42I), C45(H45D,H45E,H45F), C45A(H45G,H45H,H45I)
;
_olex2_submission_special_instructions 'No special instructions were received'

loop_
_space_group_symop_operation_xyz
'x, y, z'
'-x+1/2, -y, z+1/2'
'-x, y+1/2, -z+1/2'
'x+1/2, -y+1/2, -z'

loop_
_atom_site_label
_atom_site_type_symbol
_atom_site_fract_x
_atom_site_fract_y
_atom_site_fract_z
_atom_site_U_iso_or_equiv
_atom_site_adp_type
_atom_site_occupancy
_atom_site_site_symmetry_order
_atom_site_calc_flag
_atom_site_refinement_flags_posn
_atom_site_refinement_flags_adp
_atom_site_refinement_flags_occupancy
_atom_site_disorder_assembly
_atom_site_disorder_group
O1 O 0.2839(2) 0.4113(2) 0.50241(7) 0.0474(6) Uani 1 1 d . . . . .
N1 N 0.4764(3) 0.3855(3) 0.28128(8) 0.0458(6) Uani 1 1 d . . . . .
C1 C 0.5159(4) 0.4975(4) 0.26888(10) 0.0539(8) Uani 1 1 d . . . . .
H1 H 0.593840 0.502439 0.253000 0.065 Uiso 1 1 calc R U . . .
C42B C 0.401(3) 0.880(3) 0.3785(9) 0.130(7) Uani 0.25 1 d D U P A 3
H42A H 0.379850 0.849840 0.404450 0.195 Uiso 0.25 1 d . U P B 3
O2 O 0.7393(2) 0.3924(2) 0.50307(7) 0.0454(5) Uani 1 1 d . . . . .
N2 N 0.5112(2) 0.4066(2) 0.51048(7) 0.0356(5) Uani 1 1 d . . . . .
C2 C 0.4515(4) 0.6027(3) 0.27769(10) 0.0512(8) Uani 1 1 d . . . . .
H2 H 0.482693 0.677902 0.267558 0.061 Uiso 1 1 calc R U . . .
O3 O 0.4182(3) 0.1844(2) 0.64770(8) 0.0576(6) Uani 1 1 d . . . . .
N3 N 0.5082(2) 0.4181(2) 0.55109(7) 0.0362(5) Uani 1 1 d . . . . .
C3 C 0.3377(3) 0.5986(3) 0.30207(9) 0.0427(7) Uani 1 1 d . . . . .
O4 O 0.3623(3) 0.3630(3) 0.67406(7) 0.0564(6) Uani 1 1 d . . . . .
C4 C 0.2644(4) 0.7017(3) 0.31402(12) 0.0532(8) Uani 1 1 d . . . . .
H4 H 0.290470 0.779733 0.304964 0.064 Uiso 1 1 calc R U . . .
C5 C 0.1582(4) 0.6912(3) 0.33800(14) 0.0601(9) Uani 1 1 d . . . . .
H5 H 0.111207 0.762031 0.345960 0.072 Uiso 1 1 calc R U . . .
O5 O 0.6966(14) 0.7751(12) 0.3539(4) 0.120(3) Uani 0.4 1 d D U P C 1
O5A O 0.485(2) 0.808(2) 0.3747(7) 0.115(5) Uani 0.35 1 d D U P D 2
O5B O 0.6334(13) 0.8791(11) 0.3517(5) 0.055(3) Uani 0.25 1 d D U P A 3
C6 C 0.1156(4) 0.5764(3) 0.35151(12) 0.0548(8) Uani 1 1 d . . . . .
H6 H 0.040476 0.570594 0.368475 0.066 Uiso 1 1 calc R U . . .
O6 O 0.5133(13) 0.8358(12) 0.3802(3) 0.075(3) Uani 0.4 1 d D U P C 1
O6A O 0.5578(11) 0.6464(10) 0.3985(4) 0.105(3) Uani 0.35 1 d D U P D 2
O6B O 0.5466(17) 0.7301(16) 0.3714(5) 0.097(3) Uani 0.25 1 d D U P A 3
C7 C 0.1812(3) 0.4746(3) 0.34043(9) 0.0424(6) Uani 1 1 d . . . . .
H7 H 0.151146 0.397617 0.349367 0.051 Uiso 1 1 calc R U . . .
C8 C 0.2954(3) 0.4824(3) 0.31538(8) 0.0351(6) Uani 1 1 d . . . . .
C9 C 0.3698(3) 0.3796(3) 0.30358(8) 0.0357(6) Uani 1 1 d . . . . .
C10 C 0.3246(3) 0.2550(2) 0.31627(8) 0.0345(6) Uani 1 1 d . . . . .
C11 C 0.2469(3) 0.1849(3) 0.28940(9) 0.0373(6) Uani 1 1 d . . . . .
C12 C 0.2136(4) 0.2261(3) 0.25113(10) 0.0478(7) Uani 1 1 d . . . . .
H12 H 0.243420 0.303709 0.242729 0.057 Uiso 1 1 calc R U . . .
C13 C 0.1403(4) 0.1570(4) 0.22644(12) 0.0605(9) Uani 1 1 d . . . . .
H13 H 0.119810 0.186846 0.200953 0.073 Uiso 1 1 calc R U . . .
C14 C 0.0938(4) 0.0418(4) 0.23773(13) 0.0613(10) Uani 1 1 d . . . . .
H14 H 0.043269 -0.006265 0.219915 0.074 Uiso 1 1 calc R U . . .
C15 C 0.1217(4) -0.0005(3) 0.27453(11) 0.0516(8) Uani 1 1 d . . . . .
H15 H 0.089097 -0.077881 0.282306 0.062 Uiso 1 1 calc R U . . .
C16 C 0.1988(3) 0.0690(3) 0.30140(10) 0.0408(7) Uani 1 1 d . . . . .
C17 C 0.2303(3) 0.0280(3) 0.33945(10) 0.0428(7) Uani 1 1 d . . . . .
H17 H 0.199418 -0.049383 0.347741 0.051 Uiso 1 1 calc R U . . .
C18 C 0.3039(3) 0.0967(3) 0.36461(9) 0.0421(7) Uani 1 1 d . . . . .
H18 H 0.322849 0.066383 0.390143 0.051 Uiso 1 1 calc R U . . .
C19 C 0.3531(3) 0.2125(3) 0.35359(8) 0.0358(6) Uani 1 1 d . . . . .
C20 C 0.4319(3) 0.2895(3) 0.38236(8) 0.0369(6) Uani 1 1 d . . . . .
H20 H 0.418811 0.376509 0.374932 0.044 Uiso 1 1 calc R U . . .
C21 C 0.5862(3) 0.2644(4) 0.38372(9) 0.0475(8) Uani 1 1 d . . . . .
H21A H 0.608624 0.187012 0.370484 0.057 Uiso 1 1 calc R U . . .
H21B H 0.636995 0.331124 0.371197 0.057 Uiso 1 1 calc R U . . .
C22 C 0.6154(3) 0.2576(3) 0.42811(9) 0.0429(7) Uani 1 1 d . . . . .
H22 H 0.703964 0.221276 0.435019 0.052 Uiso 1 1 calc R U . . .
C23 C 0.4944(3) 0.1859(3) 0.44275(8) 0.0393(6) Uani 1 1 d . . . . .
H23A H 0.491071 0.179755 0.471756 0.047 Uiso 1 1 calc R U . . .
H23B H 0.487954 0.104199 0.430792 0.047 Uiso 1 1 calc R U . . .
C24 C 0.3905(3) 0.2752(3) 0.42618(8) 0.0337(6) Uani 1 1 d . . . . .
H24 H 0.295056 0.251964 0.430635 0.040 Uiso 1 1 calc R U . . .
C25 C 0.4343(3) 0.3947(3) 0.44570(8) 0.0354(6) Uani 1 1 d . . . . .
H25 H 0.403586 0.466634 0.430242 0.043 Uiso 1 1 calc R U . . .
C26 C 0.5893(3) 0.3851(3) 0.44603(8) 0.0374(6) Uani 1 1 d . . . . .
H26 H 0.631375 0.450670 0.429919 0.045 Uiso 1 1 calc R U . . .
C27 C 0.6298(3) 0.3941(3) 0.48883(9) 0.0365(6) Uani 1 1 d . . . . .
C28 C 0.3931(3) 0.4046(2) 0.48836(9) 0.0356(6) Uani 1 1 d . . . . .
C29 C 0.4834(3) 0.3192(3) 0.57475(8) 0.0361(6) Uani 1 1 d . . . . .
C30 C 0.4981(3) 0.1923(3) 0.56032(9) 0.0413(6) Uani 1 1 d . . . . .
H30A H 0.423935 0.172835 0.542593 0.062 Uiso 1 1 calc R U . . .
H30B H 0.497095 0.136303 0.582703 0.062 Uiso 1 1 calc R U . . .
H30C H 0.583003 0.184116 0.546179 0.062 Uiso 1 1 calc R U . . .
C31 C 0.4439(3) 0.3657(3) 0.61063(8) 0.0379(6) Uani 1 1 d . . . . .
C32 C 0.4098(3) 0.2936(3) 0.64513(9) 0.0428(7) Uani 1 1 d . . . . .
C33 C 0.3238(5) 0.3001(5) 0.70951(11) 0.0728(12) Uani 1 1 d . . . . .
H33A H 0.253482 0.241097 0.703419 0.109 Uiso 1 1 calc R U . . .
H33B H 0.290283 0.358795 0.728763 0.109 Uiso 1 1 calc R U . . .
H33C H 0.401585 0.257686 0.720394 0.109 Uiso 1 1 calc R U . . .
C34 C 0.4415(3) 0.4953(3) 0.60720(9) 0.0411(6) Uani 1 1 d . . . . .
H34 H 0.417281 0.550241 0.627483 0.049 Uiso 1 1 calc R U . . .
C35 C 0.4796(3) 0.5269(3) 0.57017(9) 0.0396(6) Uani 1 1 d . . . . .
C36 C 0.4955(4) 0.6474(3) 0.55225(9) 0.0468(7) Uani 1 1 d . . . . .
C37 C 0.4053(4) 0.7379(3) 0.56077(11) 0.0542(8) Uani 1 1 d . . . . .
H37 H 0.331419 0.720323 0.577366 0.065 Uiso 1 1 calc R U . . .
C38 C 0.4198(5) 0.8548(3) 0.54563(13) 0.0668(11) Uani 1 1 d . . . . .
H38 H 0.356458 0.915973 0.552044 0.080 Uiso 1 1 calc R U . . .
C39 C 0.5245(7) 0.8811(4) 0.52170(14) 0.0832(16) Uani 1 1 d . . . . .
H39 H 0.535257 0.960706 0.511464 0.100 Uiso 1 1 calc R U . . .
C40 C 0.6146(8) 0.7916(4) 0.5124(2) 0.103(2) Uani 1 1 d . . . . .
H40 H 0.687053 0.809286 0.495307 0.124 Uiso 1 1 calc R U . . .
C41 C 0.6008(5) 0.6753(4) 0.52783(15) 0.0788(15) Uani 1 1 d . . . . .
H41 H 0.664660 0.614560 0.521435 0.095 Uiso 1 1 calc R U . . .
C42 C 0.6045(11) 0.9334(8) 0.3258(3) 0.059(2) Uani 0.4 1 d D U P C 1
H42D H 0.580042 1.007513 0.340037 0.088 Uiso 0.4 1 calc R U P C 1
H42E H 0.537669 0.916953 0.305447 0.088 Uiso 0.4 1 calc R U P C 1
H42F H 0.692401 0.944197 0.313565 0.088 Uiso 0.4 1 calc R U P C 1
C42A C 0.371(2) 0.7375(19) 0.4292(7) 0.090(5) Uani 0.35 1 d D U P D 2
H42G H 0.305097 0.675471 0.422220 0.134 Uiso 0.35 1 calc R U P D 2
H42H H 0.328849 0.817670 0.428803 0.134 Uiso 0.35 1 calc R U P D 2
H42I H 0.406091 0.721021 0.455578 0.134 Uiso 0.35 1 calc R U P D 2
H42B H 0.335080 0.838700 0.359450 0.134 Uiso 0.25 1 d . U P E 3
H42C H 0.385220 0.966320 0.376400 0.134 Uiso 0.25 1 d . U P F 3
C43 C 0.6092(12) 0.8400(13) 0.3509(4) 0.055(3) Uani 0.4 1 d D U P C 1
C43A C 0.4818(16) 0.7349(11) 0.4007(4) 0.068(4) Uani 0.35 1 d D . P D 2
C43B C 0.539(2) 0.849(2) 0.3666(8) 0.094(4) Uani 0.25 1 d D U P A 3
C44 C 0.5104(14) 0.7562(17) 0.4142(5) 0.085(3) Uani 0.4 1 d D U P C 1
H44C H 0.526066 0.670423 0.406850 0.102 Uiso 0.4 1 calc R U P C 1
H44D H 0.576646 0.780993 0.434310 0.102 Uiso 0.4 1 calc R U P C 1
C44A C 0.6521(13) 0.6270(11) 0.3668(3) 0.044(3) Uani 0.35 1 d D . P D 2
H44E H 0.701891 0.703284 0.362053 0.052 Uiso 0.35 1 calc R U P D 2
H44F H 0.602051 0.607232 0.342562 0.052 Uiso 0.35 1 calc R U P D 2
C44B C 0.612(3) 0.628(3) 0.3703(9) 0.080(5) Uani 0.25 1 d D U P A 3
H44A H 0.550540 0.576916 0.354607 0.096 Uiso 0.25 1 calc R U P A 3
H44B H 0.600694 0.598730 0.397577 0.096 Uiso 0.25 1 calc R U P A 3
C45 C 0.379(2) 0.775(3) 0.4272(9) 0.133(8) Uani 0.4 1 d D U P C 1
H45D H 0.325680 0.809992 0.405818 0.200 Uiso 0.4 1 calc R U P C 1
H45E H 0.379260 0.830942 0.449601 0.200 Uiso 0.4 1 calc R U P C 1
H45F H 0.339613 0.697394 0.435239 0.200 Uiso 0.4 1 calc R U P C 1
C45A C 0.751(2) 0.5261(18) 0.3750(5) 0.110(6) Uani 0.35 1 d D U P D 2
H45G H 0.836304 0.544321 0.361947 0.165 Uiso 0.35 1 calc R U P D 2
H45H H 0.715877 0.449152 0.365050 0.165 Uiso 0.35 1 calc R U P D 2
H45I H 0.766042 0.519637 0.403428 0.165 Uiso 0.35 1 calc R U P D 2
C45B C 0.736(3) 0.574(3) 0.3606(7) 0.125(8) Uani 0.25 1 d D U P A 3
H45A H 0.748480 0.571180 0.332070 0.188 Uiso 0.25 1 d . U P G 3
H45B H 0.742090 0.491770 0.371400 0.188 Uiso 0.25 1 d . U P H 3
H45C H 0.810290 0.623150 0.372040 0.188 Uiso 0.25 1 d . U P I 3

loop_
_atom_site_aniso_label
_atom_site_aniso_U_11
_atom_site_aniso_U_22
_atom_site_aniso_U_33
_atom_site_aniso_U_23
_atom_site_aniso_U_13
_atom_site_aniso_U_12
O1 0.0338(10) 0.0583(14) 0.0500(12) -0.0086(10) 0.0042(9) 0.0035(10)
N1 0.0444(13) 0.0456(14) 0.0473(14) -0.0004(11) 0.0095(11) -0.0048(11)
C1 0.0518(18) 0.0526(19) 0.0573(18) 0.0042(15) 0.0164(15) -0.0133(16)
C42B 0.112(14) 0.146(15) 0.132(14) 0.024(14) 0.001(13) 0.002(13)
O2 0.0328(10) 0.0547(13) 0.0488(12) -0.0053(10) -0.0032(9) 0.0023(9)
N2 0.0347(11) 0.0364(12) 0.0358(11) -0.0020(9) 0.0013(10) 0.0009(10)
C2 0.0562(19) 0.0412(17) 0.0563(18) 0.0091(14) 0.0052(15) -0.0125(14)
O3 0.0586(14) 0.0568(15) 0.0575(13) 0.0175(11) 0.0051(11) 0.0111(12)
N3 0.0374(12) 0.0370(12) 0.0343(11) -0.0028(9) 0.0017(10) -0.0013(10)
C3 0.0453(16) 0.0352(14) 0.0476(15) 0.0074(12) -0.0056(13) -0.0077(12)
O4 0.0643(15) 0.0663(16) 0.0386(11) 0.0005(10) 0.0071(10) 0.0000(13)
C4 0.0553(19) 0.0313(14) 0.073(2) 0.0039(15) -0.0009(17) -0.0036(14)
C5 0.057(2) 0.0324(15) 0.091(3) -0.0036(17) 0.002(2) 0.0051(14)
O5 0.135(8) 0.111(7) 0.113(7) 0.007(6) 0.009(7) -0.014(7)
O5A 0.090(9) 0.118(10) 0.137(9) 0.024(8) 0.013(8) 0.000(8)
O5B 0.033(5) 0.040(5) 0.092(7) 0.026(5) -0.009(5) -0.016(4)
C6 0.0459(17) 0.0459(18) 0.073(2) 0.0016(16) 0.0128(16) -0.0002(14)
O6 0.059(5) 0.095(6) 0.071(4) 0.036(4) 0.006(4) -0.016(4)
O6A 0.103(6) 0.088(6) 0.122(7) 0.043(5) 0.028(6) 0.021(5)
O6B 0.089(6) 0.103(6) 0.098(6) 0.016(5) 0.001(5) -0.005(5)
C7 0.0410(15) 0.0353(14) 0.0508(16) 0.0028(12) 0.0052(13) -0.0029(12)
C8 0.0368(13) 0.0313(13) 0.0374(13) 0.0022(11) -0.0043(11) -0.0033(11)
C9 0.0378(13) 0.0359(14) 0.0333(12) 0.0002(11) -0.0017(11) -0.0049(11)
C10 0.0348(13) 0.0310(13) 0.0379(14) -0.0024(11) 0.0034(11) 0.0001(11)
C11 0.0361(14) 0.0343(14) 0.0414(14) -0.0047(12) 0.0027(11) 0.0026(11)
C12 0.0528(18) 0.0460(17) 0.0446(17) -0.0014(14) -0.0055(14) -0.0023(15)
C13 0.064(2) 0.064(2) 0.0533(19) -0.0032(17) -0.0162(17) -0.0028(19)
C14 0.061(2) 0.057(2) 0.067(2) -0.0157(17) -0.0162(18) -0.0065(17)
C15 0.0504(17) 0.0426(16) 0.0618(19) -0.0124(15) -0.0053(15) -0.0065(15)
C16 0.0344(13) 0.0343(14) 0.0535(16) -0.0084(13) 0.0042(12) -0.0008(11)
C17 0.0444(16) 0.0302(13) 0.0539(17) -0.0007(13) 0.0046(13) -0.0023(11)
C18 0.0449(15) 0.0357(15) 0.0458(15) 0.0035(12) 0.0013(13) -0.0027(12)
C19 0.0374(13) 0.0318(13) 0.0382(14) -0.0010(11) 0.0035(11) 0.0006(11)
C20 0.0383(14) 0.0362(14) 0.0363(13) 0.0024(11) 0.0009(11) -0.0048(12)
C21 0.0350(15) 0.066(2) 0.0416(16) -0.0080(15) 0.0065(12) -0.0056(14)
C22 0.0306(14) 0.0535(18) 0.0447(16) -0.0061(14) 0.0023(12) 0.0058(12)
C23 0.0432(15) 0.0353(14) 0.0395(13) 0.0004(10) -0.0011(12) 0.0067(12)
C24 0.0308(13) 0.0335(13) 0.0369(13) 0.0008(11) 0.0021(10) 0.0016(11)
C25 0.0345(13) 0.0332(13) 0.0385(13) 0.0015(11) -0.0012(11) 0.0025(11)
C26 0.0324(13) 0.0427(15) 0.0372(14) 0.0022(12) 0.0025(11) -0.0038(11)
C27 0.0327(13) 0.0339(13) 0.0430(15) 0.0002(12) 0.0022(11) -0.0009(11)
C28 0.0352(14) 0.0303(13) 0.0411(14) -0.0025(11) 0.0005(11) 0.0033(11)
C29 0.0293(12) 0.0394(14) 0.0397(13) -0.0011(11) -0.0046(11) -0.0015(11)
C30 0.0399(15) 0.0384(15) 0.0456(15) -0.0015(11) -0.0016(13) 0.0010(12)
C31 0.0323(13) 0.0441(15) 0.0374(13) 0.0005(12) -0.0042(11) -0.0013(12)
C32 0.0340(14) 0.0538(19) 0.0407(15) 0.0027(13) -0.0054(12) 0.0017(13)
C33 0.085(3) 0.090(3) 0.0438(18) 0.009(2) 0.0101(19) 0.000(3)
C34 0.0401(15) 0.0438(16) 0.0395(14) -0.0060(12) -0.0008(11) 0.0014(13)
C35 0.0357(14) 0.0389(15) 0.0442(14) -0.0061(12) 0.0014(12) -0.0014(11)
C36 0.0552(18) 0.0382(15) 0.0469(15) -0.0064(12) 0.0031(15) -0.0028(14)
C37 0.062(2) 0.0420(17) 0.0588(19) -0.0010(15) -0.0001(16) 0.0049(15)
C38 0.089(3) 0.0376(17) 0.074(2) -0.0011(17) -0.002(2) 0.0083(19)
C39 0.138(5) 0.0372(18) 0.075(3) 0.0015(17) 0.025(3) -0.008(2)
C40 0.149(5) 0.043(2) 0.118(4) -0.007(2) 0.072(4) -0.019(3)
C41 0.094(3) 0.0375(18) 0.105(3) -0.011(2) 0.051(3) -0.0091(19)
C42 0.066(5) 0.045(4) 0.065(5) -0.016(4) 0.029(4) -0.008(4)
C42A 0.100(11) 0.057(9) 0.111(11) 0.014(9) 0.013(9) 0.002(8)
C43 0.035(5) 0.073(6) 0.057(4) 0.011(5) 0.009(4) -0.016(5)
C43A 0.102(12) 0.050(6) 0.052(7) 0.019(5) -0.015(7) -0.023(7)
C43B 0.083(7) 0.102(7) 0.095(7) 0.020(7) 0.003(6) -0.003(6)
C44 0.058(5) 0.111(7) 0.086(6) 0.025(6) 0.018(5) -0.014(5)
C44A 0.080(9) 0.035(5) 0.017(4) 0.003(3) -0.008(5) -0.022(5)
C44B 0.095(9) 0.076(9) 0.068(8) 0.028(7) 0.002(8) -0.015(8)
C45 0.121(13) 0.123(18) 0.156(14) 0.042(13) -0.016(12) -0.008(13)
C45A 0.151(14) 0.118(13) 0.061(9) 0.018(9) 0.007(10) -0.025(12)
C45B 0.179(18) 0.146(18) 0.050(12) 0.035(12) -0.010(14) -0.068(16)

loop_
_atom_type_symbol
_atom_type_description
_atom_type_scat_dispersion_real
_atom_type_scat_dispersion_imag
_atom_type_scat_source
C C 0.0181 0.0091 'International Tables Vol C Tables 4.2.6.8 and 6.1.1.4'
H H 0.0000 0.0000 'International Tables Vol C Tables 4.2.6.8 and 6.1.1.4'
N N 0.0311 0.0180 'International Tables Vol C Tables 4.2.6.8 and 6.1.1.4'
O O 0.0492 0.0322 'International Tables Vol C Tables 4.2.6.8 and 6.1.1.4'

loop_
_geom_angle_atom_site_label_1
_geom_angle_atom_site_label_2
_geom_angle_atom_site_label_3
_geom_angle
_geom_angle_site_symmetry_1
_geom_angle_site_symmetry_3
_geom_angle_publ_flag
C9 N1 C1 117.4(3) . . ?
N1 C1 H1 117.8 . . ?
C2 C1 N1 124.5(3) . . ?
C2 C1 H1 117.8 . . ?
H42A C42B H42B 106.4 . . ?
H42A C42B H42C 111.8 . . ?
H42B C42B H42C 106.5 . . ?
C43B C42B H42A 112.0 . . ?
C43B C42B H42B 108.7 . . ?
C43B C42B H42C 111.3 . . ?
N3 N2 C27 123.4(2) . . ?
N3 N2 C28 121.2(2) . . ?
C28 N2 C27 115.4(2) . . ?
C1 C2 H2 120.5 . . ?
C1 C2 C3 119.0(3) . . ?
C3 C2 H2 120.5 . . ?
N2 N3 C35 123.2(2) . . ?
C29 N3 N2 120.9(2) . . ?
C29 N3 C35 111.8(2) . . ?
C2 C3 C4 124.3(3) . . ?
C2 C3 C8 117.2(3) . . ?
C4 C3 C8 118.5(3) . . ?
C32 O4 C33 115.9(3) . . ?
C3 C4 H4 119.5 . . ?
C5 C4 C3 121.1(3) . . ?
C5 C4 H4 119.4 . . ?
C4 C5 H5 119.6 . . ?
C4 C5 C6 120.8(3) . . ?
C6 C5 H5 119.6 . . ?
C5 C6 H6 119.8 . . ?
C7 C6 C5 120.4(3) . . ?
C7 C6 H6 119.8 . . ?
C43 O6 C44 127.4(13) . . ?
C43A O6A C44A 124.1(12) . . ?
C44B O6B C43B 152(2) . . ?
C6 C7 H7 119.9 . . ?
C6 C7 C8 120.3(3) . . ?
C8 C7 H7 119.9 . . ?
C3 C8 C7 118.8(3) . . ?
C9 C8 C3 118.3(3) . . ?
C9 C8 C7 122.9(3) . . ?
N1 C9 C8 123.6(3) . . ?
N1 C9 C10 117.1(3) . . ?
C8 C9 C10 119.3(2) . . ?
C11 C10 C9 118.2(2) . . ?
C19 C10 C9 120.6(3) . . ?
C19 C10 C11 121.2(3) . . ?
C12 C11 C10 122.9(3) . . ?
C12 C11 C16 118.1(3) . . ?
C16 C11 C10 119.0(3) . . ?
C11 C12 H12 119.4 . . ?
C13 C12 C11 121.2(3) . . ?
C13 C12 H12 119.4 . . ?
C12 C13 H13 119.4 . . ?
C12 C13 C14 121.2(4) . . ?
C14 C13 H13 119.4 . . ?
C13 C14 H14 120.3 . . ?
C15 C14 C13 119.4(3) . . ?
C15 C14 H14 120.3 . . ?
C14 C15 H15 119.4 . . ?
C14 C15 C16 121.2(3) . . ?
C16 C15 H15 119.4 . . ?
C15 C16 C11 118.8(3) . . ?
C17 C16 C11 118.4(3) . . ?
C17 C16 C15 122.8(3) . . ?
C16 C17 H17 119.2 . . ?
C18 C17 C16 121.5(3) . . ?
C18 C17 H17 119.2 . . ?
C17 C18 H18 119.3 . . ?
C17 C18 C19 121.5(3) . . ?
C19 C18 H18 119.3 . . ?
C10 C19 C18 118.4(3) . . ?
C10 C19 C20 120.8(2) . . ?
C18 C19 C20 120.8(3) . . ?
C19 C20 H20 107.7 . . ?
C19 C20 C21 115.6(3) . . ?
C19 C20 C24 115.1(2) . . ?
C21 C20 H20 107.7 . . ?
C24 C20 H20 107.7 . . ?
C24 C20 C21 102.4(2) . . ?
C20 C21 H21A 111.2 . . ?
C20 C21 H21B 111.2 . . ?
H21A C21 H21B 109.1 . . ?
C22 C21 C20 102.9(2) . . ?
C22 C21 H21A 111.2 . . ?
C22 C21 H21B 111.2 . . ?
C21 C22 H22 114.7 . . ?
C21 C22 C26 108.0(3) . . ?
C23 C22 C21 101.2(2) . . ?
C23 C22 H22 114.7 . . ?
C23 C22 C26 101.9(2) . . ?
C26 C22 H22 114.7 . . ?
C22 C23 H23A 112.8 . . ?
C22 C23 H23B 112.8 . . ?
C22 C23 C24 94.9(2) . . ?
H23A C23 H23B 110.2 . . ?
C24 C23 H23A 112.8 . . ?
C24 C23 H23B 112.8 . . ?
C20 C24 H24 115.2 . . ?
C23 C24 C20 103.7(2) . . ?
C23 C24 H24 115.2 . . ?
C25 C24 C20 104.6(2) . . ?
C25 C24 C23 101.3(2) . . ?
C25 C24 H24 115.2 . . ?
C24 C25 H25 111.3 . . ?
C24 C25 C26 103.2(2) . . ?
C26 C25 H25 111.3 . . ?
C28 C25 C24 113.5(2) . . ?
C28 C25 H25 111.3 . . ?
C28 C25 C26 105.6(2) . . ?
C22 C26 H26 111.5 . . ?
C25 C26 C22 103.1(2) . . ?
C25 C26 H26 111.5 . . ?
C27 C26 C22 113.1(2) . . ?
C27 C26 C25 105.6(2) . . ?
C27 C26 H26 111.5 . . ?
O2 C27 N2 124.2(3) . . ?
O2 C27 C26 129.2(3) . . ?
N2 C27 C26 106.6(2) . . ?
O1 C28 N2 123.7(3) . . ?
O1 C28 C25 129.6(3) . . ?
N2 C28 C25 106.7(2) . . ?
N3 C29 C30 122.1(2) . . ?
N3 C29 C31 106.0(3) . . ?
C31 C29 C30 131.9(3) . . ?
C29 C30 H30A 109.5 . . ?
C29 C30 H30B 109.5 . . ?
C29 C30 H30C 109.5 . . ?
H30A C30 H30B 109.5 . . ?
H30A C30 H30C 109.5 . . ?
H30B C30 H30C 109.5 . . ?
C29 C31 C32 125.2(3) . . ?
C29 C31 C34 107.6(3) . . ?
C34 C31 C32 127.2(3) . . ?
O3 C32 O4 122.8(3) . . ?
O3 C32 C31 125.7(3) . . ?
O4 C32 C31 111.4(3) . . ?
O4 C33 H33A 109.5 . . ?
O4 C33 H33B 109.5 . . ?
O4 C33 H33C 109.5 . . ?
H33A C33 H33B 109.5 . . ?
H33A C33 H33C 109.5 . . ?
H33B C33 H33C 109.5 . . ?
C31 C34 H34 125.5 . . ?
C35 C34 C31 109.0(3) . . ?
C35 C34 H34 125.5 . . ?
N3 C35 C36 124.2(3) . . ?
C34 C35 N3 105.6(3) . . ?
C34 C35 C36 130.2(3) . . ?
C37 C36 C35 119.7(3) . . ?
C37 C36 C41 117.9(3) . . ?
C41 C36 C35 122.4(3) . . ?
C36 C37 H37 119.2 . . ?
C36 C37 C38 121.6(4) . . ?
C38 C37 H37 119.2 . . ?
C37 C38 H38 120.1 . . ?
C39 C38 C37 119.9(4) . . ?
C39 C38 H38 120.1 . . ?
C38 C39 H39 120.3 . . ?
C38 C39 C40 119.4(4) . . ?
C40 C39 H39 120.3 . . ?
C39 C40 H40 119.7 . . ?
C39 C40 C41 120.6(5) . . ?
C41 C40 H40 119.7 . . ?
C36 C41 C40 120.6(4) . . ?
C36 C41 H41 119.7 . . ?
C40 C41 H41 119.7 . . ?
H42D C42 H42E 109.5 . . ?
H42D C42 H42F 109.5 . . ?
H42E C42 H42F 109.5 . . ?
C43 C42 H42D 109.5 . . ?
C43 C42 H42E 109.5 . . ?
C43 C42 H42F 109.5 . . ?
H42G C42A H42H 109.5 . . ?
H42G C42A H42I 109.5 . . ?
H42H C42A H42I 109.5 . . ?
C43A C42A H42G 109.5 . . ?
C43A C42A H42H 109.5 . . ?
C43A C42A H42I 109.5 . . ?
O5 C43 O6 116.7(14) . . ?
O5 C43 C42 124.6(12) . . ?
C42 C43 O6 117.5(12) . . ?
O5A C43A O6A 118.0(17) . . ?
O5A C43A C42A 119.7(18) . . ?
O6A C43A C42A 121.0(13) . . ?
O5B C43B C42B 147(3) . . ?
O5B C43B O6B 108(2) . . ?
O6B C43B C42B 104(2) . . ?
O6 C44 H44C 111.7 . . ?
O6 C44 H44D 111.7 . . ?
H44C C44 H44D 109.5 . . ?
C45 C44 O6 100.3(17) . . ?
C45 C44 H44C 111.7 . . ?
C45 C44 H44D 111.7 . . ?
O6A C44A H44E 108.9 . . ?
O6A C44A H44F 108.9 . . ?
O6A C44A C45A 113.4(11) . . ?
H44E C44A H44F 107.7 . . ?
C45A C44A H44E 108.9 . . ?
C45A C44A H44F 108.9 . . ?
O6B C44B H44A 100.9 . . ?
O6B C44B H44B 100.9 . . ?
O6B C44B C45B 144(4) . . ?
H44A C44B H44B 104.4 . . ?
C45B C44B H44A 100.9 . . ?
C45B C44B H44B 100.9 . . ?
C44 C45 H45D 109.5 . . ?
C44 C45 H45E 109.5 . . ?
C44 C45 H45F 109.5 . . ?
H45D C45 H45E 109.5 . . ?
H45D C45 H45F 109.5 . . ?
H45E C45 H45F 109.5 . . ?
C44A C45A H45G 109.5 . . ?
C44A C45A H45H 109.5 . . ?
C44A C45A H45I 109.5 . . ?
H45G C45A H45H 109.5 . . ?
H45G C45A H45I 109.5 . . ?
H45H C45A H45I 109.5 . . ?
C44B C45B H45A 110.8 . . ?
C44B C45B H45B 110.7 . . ?
C44B C45B H45C 109.7 . . ?
H45A C45B H45B 109.3 . . ?
H45A C45B H45C 108.2 . . ?
H45B C45B H45C 108.1 . . ?

loop_
_geom_bond_atom_site_label_1
_geom_bond_atom_site_label_2
_geom_bond_distance
_geom_bond_site_symmetry_2
_geom_bond_publ_flag
O1 C28 1.195(4) . ?
N1 C1 1.363(5) . ?
N1 C9 1.310(4) . ?
C1 H1 0.9500 . ?
C1 C2 1.360(6) . ?
C42B H42A 0.9674 . ?
C42B H42B 1.0313 . ?
C42B H42C 0.9658 . ?
C42B C43B 1.48(2) . ?
O2 C27 1.198(4) . ?
N2 N3 1.388(3) . ?
N2 C27 1.403(4) . ?
N2 C28 1.401(4) . ?
C2 H2 0.9500 . ?
C2 C3 1.409(5) . ?
O3 C32 1.210(4) . ?
N3 C29 1.377(4) . ?
N3 C35 1.393(4) . ?
C3 C4 1.411(5) . ?
C3 C8 1.423(4) . ?
O4 C32 1.334(4) . ?
O4 C33 1.444(5) . ?
C4 H4 0.9500 . ?
C4 C5 1.344(6) . ?
C5 H5 0.9500 . ?
C5 C6 1.412(5) . ?
O5 C43 1.134(16) . ?
O5A C43A 1.199(19) . ?
O5B C43B 1.12(2) . ?
C6 H6 0.9500 . ?
C6 C7 1.353(5) . ?
O6 C43 1.384(16) . ?
O6 C44 1.454(16) . ?
O6A C43A 1.237(16) . ?
O6A C44A 1.449(15) . ?
O6B C43B 1.32(2) . ?
O6B C44B 1.31(2) . ?
C7 H7 0.9500 . ?
C7 C8 1.428(4) . ?
C8 C9 1.413(4) . ?
C9 C10 1.509(4) . ?
C10 C11 1.427(4) . ?
C10 C19 1.383(4) . ?
C11 C12 1.419(5) . ?
C11 C16 1.424(4) . ?
C12 H12 0.9500 . ?
C12 C13 1.350(5) . ?
C13 H13 0.9500 . ?
C13 C14 1.406(6) . ?
C14 H14 0.9500 . ?
C14 C15 1.366(6) . ?
C15 H15 0.9500 . ?
C15 C16 1.420(4) . ?
C16 C17 1.407(5) . ?
C17 H17 0.9500 . ?
C17 C18 1.359(5) . ?
C18 H18 0.9500 . ?
C18 C19 1.419(4) . ?
C19 C20 1.516(4) . ?
C20 H20 1.0000 . ?
C20 C21 1.569(4) . ?
C20 C24 1.555(4) . ?
C21 H21A 0.9900 . ?
C21 H21B 0.9900 . ?
C21 C22 1.541(5) . ?
C22 H22 1.0000 . ?
C22 C23 1.529(4) . ?
C22 C26 1.554(4) . ?
C23 H23A 0.9900 . ?
C23 H23B 0.9900 . ?
C23 C24 1.538(4) . ?
C24 H24 1.0000 . ?
C24 C25 1.538(4) . ?
C25 H25 1.0000 . ?
C25 C26 1.554(4) . ?
C25 C28 1.513(4) . ?
C26 H26 1.0000 . ?
C26 C27 1.515(4) . ?
C29 C30 1.490(4) . ?
C29 C31 1.382(4) . ?
C30 H30A 0.9800 . ?
C30 H30B 0.9800 . ?
C30 H30C 0.9800 . ?
C31 C32 1.458(4) . ?
C31 C34 1.432(5) . ?
C33 H33A 0.9800 . ?
C33 H33B 0.9800 . ?
C33 H33C 0.9800 . ?
C34 H34 0.9500 . ?
C34 C35 1.362(4) . ?
C35 C36 1.469(5) . ?
C36 C37 1.376(5) . ?
C36 C41 1.376(5) . ?
C37 H37 0.9500 . ?
C37 C38 1.395(5) . ?
C38 H38 0.9500 . ?
C38 C39 1.358(7) . ?
C39 H39 0.9500 . ?
C39 C40 1.372(8) . ?
C40 H40 0.9500 . ?
C40 C41 1.392(6) . ?
C41 H41 0.9500 . ?
C42 H42D 0.9800 . ?
C42 H42E 0.9800 . ?
C42 H42F 0.9800 . ?
C42 C43 1.339(14) . ?
C42A H42G 0.9800 . ?
C42A H42H 0.9800 . ?
C42A H42I 0.9800 . ?
C42A C43A 1.472(17) . ?
C44 H44C 0.9900 . ?
C44 H44D 0.9900 . ?
C44 C45 1.403(18) . ?
C44A H44E 0.9900 . ?
C44A H44F 0.9900 . ?
C44A C45A 1.516(18) . ?
C44B H44A 0.9900 . ?
C44B H44B 0.9900 . ?
C44B C45B 1.41(2) . ?
C45 H45D 0.9800 . ?
C45 H45E 0.9800 . ?
C45 H45F 0.9800 . ?
C45A H45G 0.9800 . ?
C45A H45H 0.9800 . ?
C45A H45I 0.9800 . ?
C45B H45A 0.9806 . ?
C45B H45B 0.9814 . ?
C45B H45C 0.9953 . ?

loop_
_geom_torsion_atom_site_label_1
_geom_torsion_atom_site_label_2
_geom_torsion_atom_site_label_3
_geom_torsion_atom_site_label_4
_geom_torsion
_geom_torsion_site_symmetry_1
_geom_torsion_site_symmetry_2
_geom_torsion_site_symmetry_3
_geom_torsion_site_symmetry_4
_geom_torsion_publ_flag
N1 C1 C2 C3 1.7(6) . . . . ?
N1 C9 C10 C11 -81.4(3) . . . . ?
N1 C9 C10 C19 101.2(3) . . . . ?
C1 N1 C9 C8 -0.3(5) . . . . ?
C1 N1 C9 C10 178.4(3) . . . . ?
C1 C2 C3 C4 178.5(4) . . . . ?
C1 C2 C3 C8 -1.4(5) . . . . ?
N2 N3 C29 C30 18.3(4) . . . . ?
N2 N3 C29 C31 -160.7(2) . . . . ?
N2 N3 C35 C34 159.8(3) . . . . ?
N2 N3 C35 C36 -22.4(4) . . . . ?
C2 C3 C4 C5 -178.6(4) . . . . ?
C2 C3 C8 C7 179.4(3) . . . . ?
C2 C3 C8 C9 0.3(4) . . . . ?
N3 N2 C27 O2 -0.1(4) . . . . ?
N3 N2 C27 C26 -179.7(2) . . . . ?
N3 N2 C28 O1 -0.8(4) . . . . ?
N3 N2 C28 C25 178.5(2) . . . . ?
N3 C29 C31 C32 -178.7(3) . . . . ?
N3 C29 C31 C34 2.0(3) . . . . ?
N3 C35 C36 C37 143.6(3) . . . . ?
N3 C35 C36 C41 -38.5(5) . . . . ?
C3 C4 C5 C6 -0.9(6) . . . . ?
C3 C8 C9 N1 0.5(4) . . . . ?
C3 C8 C9 C10 -178.1(3) . . . . ?
C4 C3 C8 C7 -0.4(4) . . . . ?
C4 C3 C8 C9 -179.5(3) . . . . ?
C4 C5 C6 C7 -0.1(7) . . . . ?
C5 C6 C7 C8 0.9(6) . . . . ?
C6 C7 C8 C3 -0.6(5) . . . . ?
C6 C7 C8 C9 178.5(3) . . . . ?
C7 C8 C9 N1 -178.5(3) . . . . ?
C7 C8 C9 C10 2.8(4) . . . . ?
C8 C3 C4 C5 1.2(5) . . . . ?
C8 C9 C10 C11 97.3(3) . . . . ?
C8 C9 C10 C19 -80.0(4) . . . . ?
C9 N1 C1 C2 -0.9(5) . . . . ?
C9 C10 C11 C12 1.6(4) . . . . ?
C9 C10 C11 C16 -177.5(3) . . . . ?
C9 C10 C19 C18 177.6(3) . . . . ?
C9 C10 C19 C20 -0.7(4) . . . . ?
C10 C11 C12 C13 179.8(3) . . . . ?
C10 C11 C16 C15 -179.9(3) . . . . ?
C10 C11 C16 C17 -0.2(4) . . . . ?
C10 C19 C20 C21 -95.1(3) . . . . ?
C10 C19 C20 C24 145.6(3) . . . . ?
C11 C10 C19 C18 0.3(4) . . . . ?
C11 C10 C19 C20 -178.0(3) . . . . ?
C11 C12 C13 C14 0.2(6) . . . . ?
C11 C16 C17 C18 0.5(4) . . . . ?
C12 C11 C16 C15 0.9(4) . . . . ?
C12 C11 C16 C17 -179.4(3) . . . . ?
C12 C13 C14 C15 0.8(7) . . . . ?
C13 C14 C15 C16 -1.0(6) . . . . ?
C14 C15 C16 C11 0.1(5) . . . . ?
C14 C15 C16 C17 -179.6(3) . . . . ?
C15 C16 C17 C18 -179.8(3) . . . . ?
C16 C11 C12 C13 -1.1(5) . . . . ?
C16 C17 C18 C19 -0.4(5) . . . . ?
C17 C18 C19 C10 0.0(4) . . . . ?
C17 C18 C19 C20 178.3(3) . . . . ?
C18 C19 C20 C21 86.6(3) . . . . ?
C18 C19 C20 C24 -32.6(4) . . . . ?
C19 C10 C11 C12 178.9(3) . . . . ?
C19 C10 C11 C16 -0.2(4) . . . . ?
C19 C20 C21 C22 -133.8(3) . . . . ?
C19 C20 C24 C23 98.5(3) . . . . ?
C19 C20 C24 C25 -155.7(2) . . . . ?
C20 C21 C22 C23 41.0(3) . . . . ?
C20 C21 C22 C26 -65.6(3) . . . . ?
C20 C24 C25 C26 -70.8(3) . . . . ?
C20 C24 C25 C28 175.3(2) . . . . ?
C21 C20 C24 C23 -27.8(3) . . . . ?
C21 C20 C24 C25 78.0(3) . . . . ?
C21 C22 C23 C24 -56.8(3) . . . . ?
C21 C22 C26 C25 73.1(3) . . . . ?
C21 C22 C26 C27 -173.4(2) . . . . ?
C22 C23 C24 C20 52.0(2) . . . . ?
C22 C23 C24 C25 -56.2(2) . . . . ?
C22 C26 C27 O2 68.8(4) . . . . ?
C22 C26 C27 N2 -111.6(3) . . . . ?
C23 C22 C26 C25 -33.0(3) . . . . ?
C23 C22 C26 C27 80.5(3) . . . . ?
C23 C24 C25 C26 36.7(3) . . . . ?
C23 C24 C25 C28 -77.1(3) . . . . ?
C24 C20 C21 C22 -7.8(3) . . . . ?
C24 C25 C26 C22 -2.4(3) . . . . ?
C24 C25 C26 C27 -121.2(2) . . . . ?
C24 C25 C28 O1 -65.8(4) . . . . ?
C24 C25 C28 N2 115.0(2) . . . . ?
C25 C26 C27 O2 -179.2(3) . . . . ?
C25 C26 C27 N2 0.4(3) . . . . ?
C26 C22 C23 C24 54.6(2) . . . . ?
C26 C25 C28 O1 -178.3(3) . . . . ?
C26 C25 C28 N2 2.6(3) . . . . ?
C27 N2 N3 C29 -98.0(3) . . . . ?
C27 N2 N3 C35 106.7(3) . . . . ?
C27 N2 C28 O1 178.2(3) . . . . ?
C27 N2 C28 C25 -2.5(3) . . . . ?
C28 N2 N3 C29 80.9(3) . . . . ?
C28 N2 N3 C35 -74.4(3) . . . . ?
C28 N2 C27 O2 -179.0(3) . . . . ?
C28 N2 C27 C26 1.4(3) . . . . ?
C28 C25 C26 C22 117.1(2) . . . . ?
C28 C25 C26 C27 -1.8(3) . . . . ?
C29 N3 C35 C34 2.6(3) . . . . ?
C29 N3 C35 C36 -179.6(3) . . . . ?
C29 C31 C32 O3 4.2(5) . . . . ?
C29 C31 C32 O4 -173.5(3) . . . . ?
C29 C31 C34 C35 -0.4(3) . . . . ?
C30 C29 C31 C32 2.3(5) . . . . ?
C30 C29 C31 C34 -176.9(3) . . . . ?
C31 C34 C35 N3 -1.3(3) . . . . ?
C31 C34 C35 C36 -178.8(3) . . . . ?
C32 C31 C34 C35 -179.7(3) . . . . ?
C33 O4 C32 O3 1.4(5) . . . . ?
C33 O4 C32 C31 179.2(3) . . . . ?
C34 C31 C32 O3 -176.7(3) . . . . ?
C34 C31 C32 O4 5.6(4) . . . . ?
C34 C35 C36 C37 -39.2(5) . . . . ?
C34 C35 C36 C41 138.7(4) . . . . ?
C35 N3 C29 C30 176.2(3) . . . . ?
C35 N3 C29 C31 -2.9(3) . . . . ?
C35 C36 C37 C38 177.4(4) . . . . ?
C35 C36 C41 C40 -178.0(5) . . . . ?
C36 C37 C38 C39 0.4(7) . . . . ?
C37 C36 C41 C40 0.0(8) . . . . ?
C37 C38 C39 C40 0.5(8) . . . . ?
C38 C39 C40 C41 -1.1(10) . . . . ?
C39 C40 C41 C36 0.9(11) . . . . ?
C41 C36 C37 C38 -0.6(6) . . . . ?
C43 O6 C44 C45 -167.4(14) . . . . ?
C43A O6A C44A C45A 168.7(13) . . . . ?
C43B O6B C44B C45B -2(7) . . . . ?
C44 O6 C43 O5 -1(2) . . . . ?
C44 O6 C43 C42 -169.1(12) . . . . ?
C44A O6A C43A O5A 1(2) . . . . ?
C44A O6A C43A C42A 168.0(12) . . . . ?
C44B O6B C43B C42B -179(100) . . . . ?
C44B O6B C43B O5B 8(5) . . . . ?
